data_4116090
loop_
_publ_author_name
'Miriam V. Bennett'
'Matthew P. Shores'
'Laurance G. Beauvais'
'Jeffrey R. Long'

_publ_contact_author
;
        Jeffrey R. Long
        Department of Chemistry
        University of California, Berkeley
        United States of America
;
_publ_contact_author_email jlong@cchem.berkeley.edu
_publ_contact_author_fax '510 643-3832'
_publ_contact_author_phone '510 642-0860'
_publ_section_title
;
 Expansion of the Porous Solid Na2Zn3[Fe(CN)6]2.9H2O: Enhanced
 Ion-Exchange Capacity in Na2Zn3[Re6Se8(CN)6]2.24H2O
;
_journal_name_full 'Journal of the American Chemical Society'
_journal_page_first 6664
_journal_page_last 6668
_journal_paper_doi 10.1021/ja000593d
_journal_volume 122
_journal_year 2000
_chemical_compound_source synthetic
_chemical_formula_structural '[Zn(H2O)]2[Re6Se8(CN)6] 13H2O'
_chemical_formula_sum 'C6 H34 N6 O15 Re6 Se8 Zn2'
_chemical_formula_weight 2310.01
_chemical_name_systematic
;
 ?
;
_space_group_IT_number 12
_symmetry_cell_setting monoclinic
_symmetry_space_group_name_Hall '-C 2y'
_symmetry_space_group_name_H-M 'C 1 2/m 1'
_atom_sites_solution_hydrogens geom
_atom_sites_solution_primary direct
_atom_sites_solution_secondary difmap
_audit_creation_method SHELXL
_cell_angle_alpha 90.00
_cell_angle_beta 108.218(2)
_cell_angle_gamma 90.00
_cell_formula_units_Z 2
_cell_length_a 18.9899(2)
_cell_length_b 10.8806(3)
_cell_length_c 8.5788(3)
_cell_measurement_temperature 293(2)
_cell_volume 1683.71(8)
_computing_structure_refinement 'SHELXL-93 (Sheldrick, 1993)'
_computing_structure_solution 'SHELXS-86 (Sheldrick, 1990)'
_diffrn_ambient_temperature 293(2)
_diffrn_radiation_monochromator graphite
_diffrn_radiation_source 'fine-focus sealed tube'
_diffrn_radiation_type MoK\a
_diffrn_radiation_wavelength 0.71073
_diffrn_reflns_av_R_equivalents 0.0388
_diffrn_reflns_av_sigmaI/netI 0.0477
_diffrn_reflns_limit_h_max 22
_diffrn_reflns_limit_h_min -22
_diffrn_reflns_limit_k_max 13
_diffrn_reflns_limit_k_min -11
_diffrn_reflns_limit_l_max 7
_diffrn_reflns_limit_l_min -10
_diffrn_reflns_number 4069
_diffrn_reflns_theta_max 26.00
_diffrn_reflns_theta_min 2.19
_exptl_absorpt_coefficient_mu 31.584
_exptl_absorpt_correction_type multi-scan
_exptl_absorpt_process_details 'Blessing, Acta Cryst. (1995) A51 33-38'
_exptl_crystal_colour red
_exptl_crystal_density_diffrn 4.556
_exptl_crystal_description parallelipiped
_exptl_crystal_F_000 2028
_exptl_crystal_size_max 0.06
_exptl_crystal_size_mid 0.04
_exptl_crystal_size_min 0.03
_refine_diff_density_max 1.790
_refine_diff_density_min -1.942
_refine_diff_density_rms 0.361
_refine_ls_extinction_coef 0.00017(3)
_refine_ls_extinction_expression Fc^*^=kFc[1+0.001xFc^2^\l^3^/sin(2\q)]^-1/4^
_refine_ls_extinction_method SHELXL
_refine_ls_goodness_of_fit_all 1.020
_refine_ls_goodness_of_fit_obs 1.101
_refine_ls_matrix_type full
_refine_ls_number_parameters 93
_refine_ls_number_reflns 1587
_refine_ls_number_restraints 0
_refine_ls_restrained_S_all 1.020
_refine_ls_restrained_S_obs 1.101
_refine_ls_R_factor_all 0.0667
_refine_ls_R_factor_obs 0.0399
_refine_ls_shift/esd_max 0.000
_refine_ls_shift/esd_mean 0.000
_refine_ls_structure_factor_coef Fsqd
_refine_ls_weighting_details 'w=1/[\s^2^(Fo^2^)+(0.0517P)^2^+8.6773P] where P=(Fo^2^+2Fc^2^)/3'
_refine_ls_weighting_scheme calc
_refine_ls_wR_factor_all 0.0990
_refine_ls_wR_factor_obs 0.0891
_reflns_number_observed 1129
_reflns_number_total 1587
_reflns_observed_criterion >2sigma(I)
_cod_data_source_file ja000593d_3.cif
_cod_data_source_block compound3
_cod_depositor_comments
;
The following automatic conversions were performed:

'_refine_ls_weighting_scheme' value 'calc
w=1/[\s^2^(Fo^2^)+(0.0517P)^2^+8.6773P] where P=(Fo^2^+2Fc^2^)/3' was
changed to 'calc'. New tag '_refine_ls_weighting_details' was
created. The value of the new tag was set to
'w=1/[\s^2^(Fo^2^)+(0.0517P)^2^+8.6773P] where P=(Fo^2^+2Fc^2^)/3'.

Automatic conversion script
Id: cif_fix_values 3143 2015-03-26 13:38:13Z robertas 
;
_cod_database_code 4116090

loop_
_symmetry_equiv_pos_as_xyz
'x, y, z'
'-x, y, -z'
'x+1/2, y+1/2, z'
'-x+1/2, y+1/2, -z'
'-x, -y, -z'
'x, -y, z'
'-x+1/2, -y+1/2, -z'
'x+1/2, -y+1/2, z'

loop_
_atom_site_aniso_label
_atom_site_aniso_U_11
_atom_site_aniso_U_22
_atom_site_aniso_U_33
_atom_site_aniso_U_23
_atom_site_aniso_U_13
_atom_site_aniso_U_12
Re1 0.0113(4) 0.0151(5) 0.0149(5) 0.000 0.0041(4) 0.000
Re2 0.0128(3) 0.0144(3) 0.0157(3) 0.0010(3) 0.0051(2) -0.0003(3)
Se1 0.0163(10) 0.0211(11) 0.0127(11) 0.000 0.0034(9) 0.000
Se2 0.0148(10) 0.0216(11) 0.0166(11) 0.000 0.0078(9) 0.000
Se3 0.0154(8) 0.0160(8) 0.0188(8) -0.0010(6) 0.0059(7) -0.0023(6)
Zn 0.0140(12) 0.0161(13) 0.053(2) 0.000 0.0127(12) 0.000
C1 0.021(12) 0.020(12) 0.030(13) 0.000 0.011(10) 0.000
N1 0.023(10) 0.013(9) 0.031(11) 0.000 0.012(9) 0.000
C2 0.023(8) 0.024(9) 0.011(8) 0.009(6) 0.010(7) 0.006(7)
N2 0.019(6) 0.027(8) 0.018(7) 0.007(6) 0.002(6) -0.003(6)

loop_
_atom_site_label
_atom_site_type_symbol
_atom_site_fract_x
_atom_site_fract_y
_atom_site_fract_z
_atom_site_U_iso_or_equiv
_atom_site_thermal_displace_type
_atom_site_occupancy
_atom_site_calc_flag
_atom_site_refinement_flags
Re1 Re 0.09958(4) 0.0000 0.12573(9) 0.0138(2) Uani 1 d S
Re2 Re 0.01961(3) 0.12144(5) -0.13452(7) 0.0141(2) Uani 1 d .
Se1 Se 0.05869(11) 0.0000 0.3794(2) 0.0169(5) Uani 1 d S
Se2 Se 0.13157(11) 0.0000 -0.1389(3) 0.0170(5) Uani 1 d S
Se3 Se 0.09538(7) 0.23076(14) 0.1233(2) 0.0166(4) Uani 1 d .
Zn Zn 0.11374(13) 0.5000 -0.3746(4) 0.0271(7) Uani 1 d S
C1 C 0.2139(12) 0.0000 0.2542(28) 0.023(5) Uani 1 d S
N1 N 0.2236(10) 0.5000 -0.3098(22) 0.021(4) Uani 1 d S
C2 C 0.0476(8) 0.2648(14) -0.2697(17) 0.018(3) Uani 1 d .
N2 N 0.0671(6) 0.3464(12) -0.3299(15) 0.022(3) Uani 1 d .
O1 O 0.0934(8) 0.5000 -0.6183(19) 0.036(4) Uiso 1 d S
O2 O 0.2136(11) 0.5000 -0.7082(25) 0.065(6) Uiso 1 d S
O3 O 0.2106(8) 0.2083(14) -0.4030(19) 0.068(4) Uiso 1 d .
O4 O 0.2500 0.2500 0.0000 0.116(10) Uiso 1 d S
O5 O 0.1552(13) 0.5000 -0.0363(29) 0.084(7) Uiso 1 d S
O6 O 0.0000 0.5000 -1.0000 0.109(13) Uiso 1 d S
O7 O 0.3017(70) 0.1948(136) 0.1690(154) 0.930(97) Uiso 1 d .

loop_
_atom_type_symbol
_atom_type_description
_atom_type_scat_dispersion_real
_atom_type_scat_dispersion_imag
_atom_type_scat_source
C C 0.0033 0.0016 'International Tables Vol C Tables 4.2.6.8 and 6.1.1.4'
H H 0.0000 0.0000 'International Tables Vol C Tables 4.2.6.8 and 6.1.1.4'
N N 0.0061 0.0033 'International Tables Vol C Tables 4.2.6.8 and 6.1.1.4'
O O 0.0106 0.0060 'International Tables Vol C Tables 4.2.6.8 and 6.1.1.4'
Zn Zn 0.2839 1.4301 'International Tables Vol C Tables 4.2.6.8 and 6.1.1.4'
Se Se -0.0929 2.2259 'International Tables Vol C Tables 4.2.6.8 and 6.1.1.4'
Re Re -1.0185 7.2310 'International Tables Vol C Tables 4.2.6.8 and 6.1.1.4'

loop_
_geom_angle_atom_site_label_1
_geom_angle_atom_site_label_2
_geom_angle_atom_site_label_3
_geom_angle
_geom_angle_site_symmetry_1
_geom_angle_site_symmetry_3
C1 Re1 Se3 91.67(4) . 6
C1 Re1 Se3 91.68(4) . .
Se3 Re1 Se3 176.53(7) 6 .
C1 Re1 Se2 88.4(6) . .
Se3 Re1 Se2 90.49(4) 6 .
Se3 Re1 Se2 90.49(4) . .
C1 Re1 Se1 95.4(6) . .
Se3 Re1 Se1 89.40(4) 6 .
Se3 Re1 Se1 89.40(4) . .
Se2 Re1 Se1 176.24(7) . .
C1 Re1 Re2 132.2(4) . .
Se3 Re1 Re2 119.13(4) 6 .
Se3 Re1 Re2 58.83(4) . .
Se2 Re1 Re2 58.29(4) . .
Se1 Re1 Re2 118.64(5) . .
C1 Re1 Re2 132.2(4) . 6
Se3 Re1 Re2 58.83(4) 6 6
Se3 Re1 Re2 119.13(4) . 6
Se2 Re1 Re2 58.30(4) . 6
Se1 Re1 Re2 118.64(5) . 6
Re2 Re1 Re2 60.32(3) . 6
C1 Re1 Re2 137.5(4) . 5
Se3 Re1 Re2 58.34(3) 6 5
Se3 Re1 Re2 118.34(4) . 5
Se2 Re1 Re2 118.31(5) . 5
Se1 Re1 Re2 58.61(4) . 5
Re2 Re1 Re2 90.18(3) . 5
Re2 Re1 Re2 60.04(2) 6 5
C1 Re1 Re2 137.5(4) . 2
Se3 Re1 Re2 118.35(4) 6 2
Se3 Re1 Re2 58.34(3) . 2
Se2 Re1 Re2 118.31(5) . 2
Se1 Re1 Re2 58.61(4) . 2
Re2 Re1 Re2 60.04(2) . 2
Re2 Re1 Re2 90.17(3) 6 2
Re2 Re1 Re2 60.01(3) 5 2
C2 Re2 Se2 91.2(4) . .
C2 Re2 Se3 92.4(4) . 2
Se2 Re2 Se3 176.31(5) . 2
C2 Re2 Se3 87.8(4) . .
Se2 Re2 Se3 90.45(6) . .
Se3 Re2 Se3 90.43(6) 2 .
C2 Re2 Se1 96.5(4) . 5
Se2 Re2 Se1 89.61(6) . 5
Se3 Re2 Se1 89.24(5) 2 5
Se3 Re2 Se1 175.74(5) . 5
C2 Re2 Re1 131.4(4) . .
Se2 Re2 Re1 58.81(5) . .
Se3 Re2 Re1 118.88(4) 2 .
Se3 Re2 Re1 58.26(4) . .
Se1 Re2 Re1 118.38(3) 5 .
C2 Re2 Re2 132.1(4) . 2
Se2 Re2 Re2 119.00(5) . 2
Se3 Re2 Re2 58.69(4) 2 2
Se3 Re2 Re2 58.22(3) . 2
Se1 Re2 Re2 118.20(5) 5 2
Re1 Re2 Re2 60.21(2) . 2
C2 Re2 Re1 138.7(4) . 5
Se2 Re2 Re1 118.27(3) . 5
Se3 Re2 Re1 58.24(4) 2 5
Se3 Re2 Re1 117.95(4) . 5
Se1 Re2 Re1 58.45(5) 5 5
Re1 Re2 Re1 89.83(3) . 5
Re2 Re2 Re1 59.75(2) 2 5
C2 Re2 Re2 137.7(4) . 6
Se2 Re2 Re2 58.28(3) . 6
Se3 Re2 Re2 118.23(4) 2 6
Se3 Re2 Re2 118.08(4) . 6
Se1 Re2 Re2 58.56(3) 5 6
Re1 Re2 Re2 59.840(15) . 6
Re2 Re2 Re2 90.0 2 6
Re1 Re2 Re2 59.994(14) 5 6
Re1 Se1 Re2 62.93(5) . 5
Re1 Se1 Re2 62.93(5) . 2
Re2 Se1 Re2 62.88(5) 5 2
Re2 Se2 Re2 63.43(5) . 6
Re2 Se2 Re1 62.90(5) . .
Re2 Se2 Re1 62.90(5) 6 .
Re1 Se3 Re2 63.42(4) . 2
Re1 Se3 Re2 62.92(4) . .
Re2 Se3 Re2 63.08(4) 2 .
N2 Zn N2 114.8(7) 6_565 .
N2 Zn N1 116.1(4) 6_565 .
N2 Zn N1 116.1(4) . .
N2 Zn O1 104.5(4) 6_565 .
N2 Zn O1 104.5(4) . .
N1 Zn O1 97.8(7) . .
N1 C1 Re1 173.8(19) 7 .
C1 N1 Zn 171.9(18) 7 .
N2 C2 Re2 173.8(13) . .
C2 N2 Zn 165.2(12) . .
O7 O4 O7 180.00(2) 7 .

loop_
_geom_bond_atom_site_label_1
_geom_bond_atom_site_label_2
_geom_bond_distance
_geom_bond_site_symmetry_2
Re1 C1 2.11(2) .
Re1 Se3 2.5119(15) 6
Re1 Se3 2.5120(15) .
Re1 Se2 2.527(2) .
Re1 Se1 2.529(2) .
Re1 Re2 2.6300(9) .
Re1 Re2 2.6300(9) 6
Re1 Re2 2.6423(8) 5
Re1 Re2 2.6423(8) 2
Re2 C2 2.108(14) .
Re2 Se2 2.513(2) .
Re2 Se3 2.5147(14) 2
Re2 Se3 2.527(2) .
Re2 Se1 2.533(2) 5
Re2 Re2 2.6376(10) 2
Re2 Re1 2.6423(8) 5
Re2 Re2 2.6427(11) 6
Se1 Re2 2.533(2) 5
Se1 Re2 2.533(2) 2
Se2 Re2 2.513(2) 6
Se3 Re2 2.5147(14) 2
Zn N2 1.984(12) 6_565
Zn N2 1.984(12) .
Zn N1 1.98(2) .
Zn O1 2.00(2) .
C1 N1 1.13(2) 7
N1 C1 1.13(2) 7
C2 N2 1.15(2) .
O4 O7 1.59(12) 7
O4 O7 1.59(12) .
